data_7035858
loop_
_publ_author_name
'Hu, Yang-Yang'
'Xiao-Zhang, ?'
'Zhao, De-Chuan'
'Guo, Hai-Yang'
'Fu, Li-Wei'
'Guo, Lan-Lan'
'Cui, Xiao-Bing'
'Huo, Qi-Sheng'
'Xu, Ji-Qing'

_publ_section_title
;
 Tuning the structures based on polyoxometalates from 1-D to 2-D by using
 different secondary organic ligands.
;
_journal_issue 33
_journal_name_full 'Dalton transactions (Cambridge, England : 2003)'
_journal_page_first 14830
_journal_page_last 14841
_journal_paper_doi 10.1039/c5dt02060c
_journal_volume 44
_journal_year 2015
_chemical_formula_sum 'C36 H31 Cu2.5 Mo12 N7 O43.5 Si'
_chemical_formula_weight 2595.90
_space_group_crystal_system monoclinic
_space_group_IT_number 14
_space_group_name_Hall '-P 2yn'
_space_group_name_H-M_alt 'P 1 21/n 1'
_symmetry_space_group_name_Hall '-P 2yn'
_symmetry_space_group_name_H-M 'P 1 21/n 1'
_atom_sites_solution_hydrogens mixed
_audit_creation_method SHELXL-2014/7
_audit_update_record
;
2015-07-14 deposited with the CCDC.
2015-07-17 downloaded from the CCDC.
;
_cell_angle_alpha 90
_cell_angle_beta 100.3010(10)
_cell_angle_gamma 90
_cell_formula_units_Z 4
_cell_length_a 13.8585(7)
_cell_length_b 21.4521(11)
_cell_length_c 21.8852(12)
_cell_measurement_reflns_used 7768
_cell_measurement_temperature 296(2)
_cell_measurement_theta_max 27.94
_cell_measurement_theta_min 2.39
_cell_volume 6401.5(6)
_computing_cell_refinement 'Bruker SMART'
_computing_data_collection 'Bruker SMART'
_computing_data_reduction 'Bruker SAINT'
_computing_molecular_graphics 'SHELXL-2014/7 (Sheldrick, 2014)'
_computing_publication_material 'SHELXL-2014/7 (Sheldrick, 2014)'
_computing_structure_refinement 'SHELXL-2014/7 (Sheldrick, 2014)'
_computing_structure_solution 'SHELXL-2014/7 (Sheldrick, 2014)'
_diffrn_ambient_temperature 296(2)
_diffrn_measured_fraction_theta_full 0.999
_diffrn_measured_fraction_theta_max 0.982
_diffrn_measurement_device_type 'CCD area detector'
_diffrn_radiation_type MoK\a
_diffrn_radiation_wavelength 0.71073
_diffrn_reflns_av_R_equivalents 0.0425
_diffrn_reflns_av_unetI/netI 0.0616
_diffrn_reflns_Laue_measured_fraction_full 0.999
_diffrn_reflns_Laue_measured_fraction_max 0.982
_diffrn_reflns_limit_h_max 18
_diffrn_reflns_limit_h_min -17
_diffrn_reflns_limit_k_max 21
_diffrn_reflns_limit_k_min -28
_diffrn_reflns_limit_l_max 25
_diffrn_reflns_limit_l_min -28
_diffrn_reflns_number 40823
_diffrn_reflns_point_group_measured_fraction_full 0.999
_diffrn_reflns_point_group_measured_fraction_max 0.982
_diffrn_reflns_theta_full 25.242
_diffrn_reflns_theta_max 28.427
_diffrn_reflns_theta_min 1.340
_exptl_absorpt_coefficient_mu 3.202
_exptl_absorpt_correction_T_max 0.665
_exptl_absorpt_correction_T_min 0.434
_exptl_absorpt_correction_type empirical
_exptl_crystal_colour green
_exptl_crystal_density_diffrn 2.694
_exptl_crystal_description block
_exptl_crystal_F_000 4938
_exptl_crystal_size_max 0.330
_exptl_crystal_size_mid 0.210
_exptl_crystal_size_min 0.150
_refine_diff_density_max 2.673
_refine_diff_density_min -2.832
_refine_diff_density_rms 0.190
_refine_ls_extinction_method none
_refine_ls_goodness_of_fit_ref 1.002
_refine_ls_hydrogen_treatment constr
_refine_ls_matrix_type full
_refine_ls_number_parameters 925
_refine_ls_number_reflns 15828
_refine_ls_number_restraints 0
_refine_ls_restrained_S_all 1.002
_refine_ls_R_factor_all 0.0929
_refine_ls_R_factor_gt 0.0515
_refine_ls_shift/su_max 0.001
_refine_ls_shift/su_mean 0.000
_refine_ls_structure_factor_coef Fsqd
_refine_ls_weighting_details 'w=1/[\s^2^(Fo^2^)+(0.1000P)^2^] where P=(Fo^2^+2Fc^2^)/3'
_refine_ls_weighting_scheme calc
_refine_ls_wR_factor_gt 0.1380
_refine_ls_wR_factor_ref 0.1685
_reflns_Friedel_coverage 0.000
_reflns_number_gt 10485
_reflns_number_total 15828
_reflns_threshold_expression 'I > 2\s(I)'
_cod_data_source_file c5dt02060c2.cif
_cod_data_source_block shelx_4
_cod_depositor_comments 'Adding full bibliography for 7035855--7035860.cif.'
_cod_original_formula_sum 'C36 H31 Cu2.50 Mo12 N7 O43.50 Si'
_cod_database_code 7035858
_shelx_shelxl_version_number 2014/7
_shelx_space_group_comment
;
The symmetry employed for this shelxl refinement is uniquely defined
by the following loop, which should always be used as a source of
symmetry information in preference to the above space-group names.
They are only intended as comments.
;
_shelx_estimated_absorpt_t_min 0.418
_shelx_estimated_absorpt_t_max 0.645

loop_
_space_group_symop_operation_xyz
'x, y, z'
'-x+1/2, y+1/2, -z+1/2'
'-x, -y, -z'
'x-1/2, -y-1/2, z-1/2'

loop_
_atom_site_label
_atom_site_type_symbol
_atom_site_fract_x
_atom_site_fract_y
_atom_site_fract_z
_atom_site_U_iso_or_equiv
_atom_site_adp_type
_atom_site_occupancy
_atom_site_site_symmetry_order
_atom_site_calc_flag
_atom_site_refinement_flags_posn
_atom_site_refinement_flags_adp
_atom_site_refinement_flags_occupancy
Mo1 Mo 0.05479(5) 0.10918(3) 0.87662(3) 0.02977(16) Uani 1 1 d . . .
Mo2 Mo -0.16585(5) 0.28040(4) 0.88947(3) 0.03559(18) Uani 1 1 d . . .
Mo3 Mo 0.24019(5) 0.19907(4) 0.85033(3) 0.03417(17) Uani 1 1 d . . .
Mo4 Mo 0.19124(5) 0.35104(3) 0.77193(3) 0.03214(16) Uani 1 1 d . . .
Mo5 Mo -0.19968(5) 0.14990(3) 0.80497(4) 0.03494(17) Uani 1 1 d . . .
Mo6 Mo -0.24624(5) 0.28711(4) 0.73503(3) 0.03361(17) Uani 1 1 d . . .
Mo7 Mo 0.02873(6) 0.39052(3) 0.86155(3) 0.03687(18) Uani 1 1 d . . .
Mo8 Mo -0.02148(6) 0.10404(3) 0.70537(3) 0.03534(18) Uani 1 1 d . . .
Mo9 Mo 0.15202(5) 0.20445(4) 0.68064(3) 0.03789(19) Uani 1 1 d . . .
Mo10 Mo 0.09741(6) 0.24597(4) 0.94955(3) 0.03823(19) Uani 1 1 d . . .
Mo11 Mo -0.08620(6) 0.23523(4) 0.62702(3) 0.03979(19) Uani 1 1 d . . .
Mo12 Mo -0.03844(6) 0.38728(4) 0.70614(4) 0.0458(2) Uani 1 1 d . . .
Cu1 Cu -0.16864(7) -0.02105(5) 0.61452(5) 0.0336(2) Uani 1 1 d . . .
Cu2 Cu 0.30548(7) 0.03962(5) 0.92597(5) 0.0365(2) Uani 1 1 d . . .
Si1 Si 0.00018(13) 0.24473(8) 0.78825(8) 0.0190(4) Uani 1 1 d . . .
O1 O 0.0719(3) 0.2106(2) 0.8454(2) 0.0196(9) Uani 1 1 d . . .
O2 O 0.0077(3) 0.2089(2) 0.7240(2) 0.0234(10) Uani 1 1 d . . .
O3 O -0.1120(3) 0.2420(2) 0.8004(2) 0.0209(10) Uani 1 1 d . . .
O4 O 0.0333(3) 0.3172(2) 0.7840(2) 0.0235(10) Uani 1 1 d . . .
O5 O -0.0884(4) 0.3562(2) 0.8734(2) 0.0322(12) Uani 1 1 d . . .
O6 O -0.0459(4) 0.3200(2) 0.6516(2) 0.0337(12) Uani 1 1 d . . .
O7 O 0.0395(3) 0.0916(2) 0.7872(2) 0.0276(11) Uani 1 1 d . . .
O8 O -0.0469(4) 0.0302(2) 0.6789(3) 0.0364(13) Uani 1 1 d . . .
O9 O 0.2368(4) 0.2859(2) 0.8276(2) 0.0280(11) Uani 1 1 d . . .
O10 O -0.0902(4) 0.1480(2) 0.6312(2) 0.0315(12) Uani 1 1 d . . .
O11 O -0.0808(3) 0.1239(2) 0.8607(2) 0.0275(11) Uani 1 1 d . . .
O12 O -0.1896(4) 0.2474(2) 0.6691(2) 0.0303(12) Uani 1 1 d . . .
O13 O 0.0932(4) 0.3267(2) 0.9157(2) 0.0298(11) Uani 1 1 d . . .
O14 O -0.0498(4) 0.2526(2) 0.9339(2) 0.0304(12) Uani 1 1 d . . .
O15 O -0.1391(4) 0.1218(2) 0.7412(2) 0.0285(11) Uani 1 1 d . . .
O16 O 0.0713(3) 0.1554(2) 0.9508(2) 0.0274(11) Uani 1 1 d . . .
O17 O 0.1960(3) 0.1192(2) 0.8763(2) 0.0247(10) Uani 1 1 d . . .
O18 O 0.2213(4) 0.2287(2) 0.9329(2) 0.0302(12) Uani 1 1 d . . .
O19 O 0.2116(4) 0.1802(2) 0.7674(2) 0.0296(11) Uani 1 1 d . . .
O20 O 0.0954(4) 0.1189(2) 0.6772(2) 0.0300(12) Uani 1 1 d . . .
O21 O 0.2455(4) 0.1890(3) 0.6438(3) 0.0528(18) Uani 1 1 d . . .
O22 O -0.1363(5) 0.2476(3) 0.5521(3) 0.0495(17) Uani 1 1 d . . .
O23 O 0.1210(5) 0.2588(3) 1.0261(3) 0.0493(17) Uani 1 1 d . . .
O24 O 0.3625(4) 0.1882(3) 0.8677(3) 0.0409(14) Uani 1 1 d . . .
O25 O -0.3545(4) 0.3125(3) 0.6952(3) 0.0421(14) Uani 1 1 d . . .
O26 O -0.0265(4) 0.4306(2) 0.7856(3) 0.0376(13) Uani 1 1 d . . .
O27 O 0.0533(4) 0.2255(3) 0.6150(2) 0.0337(12) Uani 1 1 d . . .
O28 O 0.2961(4) 0.3849(3) 0.7602(3) 0.0404(14) Uani 1 1 d . . .
O29 O -0.2591(3) 0.3116(2) 0.8167(2) 0.0294(11) Uani 1 1 d . . .
O30 O 0.0435(5) 0.4524(3) 0.9105(3) 0.0443(15) Uani 1 1 d . . .
O31 O -0.2875(4) 0.2031(2) 0.7540(2) 0.0302(11) Uani 1 1 d . . .
O32 O -0.1625(4) 0.3542(2) 0.7258(2) 0.0315(12) Uani 1 1 d . . .
O33 O 0.0567(4) 0.0356(2) 0.9034(3) 0.0380(13) Uani 1 1 d . . .
O34 O -0.2749(4) 0.0906(3) 0.8159(3) 0.0426(15) Uani 1 1 d . . .
O35 O 0.0982(4) 0.3975(2) 0.7101(2) 0.0347(13) Uani 1 1 d . . .
O36 O -0.2241(4) 0.2024(2) 0.8764(2) 0.0315(12) Uani 1 1 d . . .
O37 O 0.1775(4) 0.2846(2) 0.7080(2) 0.0324(12) Uani 1 1 d . . .
O38 O -0.0810(5) 0.4460(3) 0.6580(3) 0.0541(18) Uani 1 1 d . . .
O39 O 0.1586(4) 0.4011(2) 0.8336(2) 0.0305(12) Uani 1 1 d . . .
O40 O -0.2243(4) 0.3090(3) 0.9445(3) 0.0471(16) Uani 1 1 d . . .
N6 N 0.3476(5) 0.0403(3) 0.8453(3) 0.0343(15) Uani 1 1 d . . .
N3 N 0.2346(5) -0.0428(3) 0.9286(3) 0.0309(14) Uani 1 1 d . . .
N4 N 0.2507(5) 0.0546(3) 1.0008(3) 0.0303(14) Uani 1 1 d . . .
N1 N -0.0924(5) -0.0931(3) 0.5935(4) 0.0455(19) Uani 1 1 d . . .
N5 N 0.4394(5) 0.0780(3) 0.9532(3) 0.0389(16) Uani 1 1 d . . .
N2 N -0.1480(5) 0.0079(4) 0.5316(3) 0.0460(19) Uani 1 1 d . . .
C15 C 0.1903(6) -0.0481(4) 0.9787(4) 0.0331(17) Uani 1 1 d . . .
C20 C 0.2547(6) 0.1091(4) 1.0310(4) 0.0379(19) Uani 1 1 d . . .
H20A H 0.2898 0.1419 1.0178 0.046 Uiso 1 1 calc R U .
C16 C 0.2003(5) 0.0066(4) 1.0203(3) 0.0311(17) Uani 1 1 d . . .
C26 C 0.4368(6) 0.0658(4) 0.8446(4) 0.0353(18) Uani 1 1 d . . .
C11 C 0.1375(7) -0.1015(4) 0.9883(4) 0.046(2) Uani 1 1 d . . .
H11A H 0.1086 -0.1050 1.0233 0.055 Uiso 1 1 calc R U .
C27 C 0.4704(7) 0.0743(5) 0.7908(4) 0.050(2) Uani 1 1 d . . .
H27A H 0.5329 0.0904 0.7915 0.060 Uiso 1 1 calc R U .
C30 C 0.2896(7) 0.0270(4) 0.7907(4) 0.044(2) Uani 1 1 d . . .
H30A H 0.2273 0.0111 0.7911 0.053 Uiso 1 1 calc R U .
C19 C 0.2092(6) 0.1183(4) 1.0804(4) 0.042(2) Uani 1 1 d . . .
H19A H 0.2096 0.1573 1.0989 0.051 Uiso 1 1 calc R U .
C17 C 0.1564(7) 0.0121(5) 1.0718(4) 0.046(2) Uani 1 1 d . . .
H17A H 0.1235 -0.0216 1.0852 0.055 Uiso 1 1 calc R U .
C29 C 0.3186(8) 0.0360(4) 0.7340(4) 0.050(2) Uani 1 1 d . . .
H29A H 0.2770 0.0269 0.6968 0.060 Uiso 1 1 calc R U .
C28 C 0.4123(8) 0.0591(5) 0.7350(4) 0.053(3) Uani 1 1 d . . .
H28A H 0.4358 0.0643 0.6981 0.064 Uiso 1 1 calc R U .
C14 C 0.2273(7) -0.0894(4) 0.8885(4) 0.045(2) Uani 1 1 d . . .
H14A H 0.2595 -0.0860 0.8548 0.054 Uiso 1 1 calc R U .
C25 C 0.4881(6) 0.0872(4) 0.9066(4) 0.0378(19) Uani 1 1 d . . .
C21 C 0.4768(6) 0.1002(5) 1.0089(4) 0.046(2) Uani 1 1 d . . .
H21A H 0.4446 0.0918 1.0418 0.056 Uiso 1 1 calc R U .
C5 C -0.0850(7) -0.0931(5) 0.5317(5) 0.057(3) Uani 1 1 d . . .
C22 C 0.5624(7) 0.1358(5) 1.0203(5) 0.060(3) Uani 1 1 d . . .
H22A H 0.5851 0.1521 1.0596 0.072 Uiso 1 1 calc R U .
C24 C 0.5759(6) 0.1198(5) 0.9153(5) 0.055(3) Uani 1 1 d . . .
H24A H 0.6100 0.1238 0.8826 0.065 Uiso 1 1 calc R U .
C1 C -0.0572(7) -0.1402(5) 0.6316(7) 0.070(3) Uani 1 1 d . . .
H1A H -0.0637 -0.1393 0.6731 0.084 Uiso 1 1 calc R U .
C10 C -0.1742(7) 0.0628(6) 0.5052(5) 0.057(3) Uani 1 1 d . . .
H10A H -0.1957 0.0938 0.5293 0.068 Uiso 1 1 calc R U .
C18 C 0.1618(7) 0.0679(5) 1.1029(4) 0.054(3) Uani 1 1 d . . .
H18A H 0.1343 0.0722 1.1384 0.065 Uiso 1 1 calc R U .
C13 C 0.1747(8) -0.1425(4) 0.8942(5) 0.055(3) Uani 1 1 d . . .
H13A H 0.1696 -0.1739 0.8645 0.066 Uiso 1 1 calc R U .
C6 C -0.1172(7) -0.0366(6) 0.4971(5) 0.059(3) Uani 1 1 d . . .
C23 C 0.6133(7) 0.1465(6) 0.9722(6) 0.067(3) Uani 1 1 d . . .
H23A H 0.6700 0.1705 0.9779 0.080 Uiso 1 1 calc R U .
C8 C -0.1414(10) 0.0301(10) 0.4093(6) 0.101(6) Uani 1 1 d . . .
H8A H -0.1407 0.0370 0.3674 0.121 Uiso 1 1 calc R U .
C12 C 0.1289(8) -0.1483(5) 0.9459(5) 0.058(3) Uani 1 1 d . . .
H12A H 0.0928 -0.1838 0.9512 0.070 Uiso 1 1 calc R U .
C7 C -0.1126(9) -0.0252(8) 0.4347(6) 0.080(4) Uani 1 1 d . . .
H7A H -0.0897 -0.0560 0.4110 0.095 Uiso 1 1 calc R U .
C4 C -0.0440(9) -0.1437(7) 0.5080(8) 0.094(5) Uani 1 1 d . . .
H4A H -0.0400 -0.1454 0.4660 0.113 Uiso 1 1 calc R U .
C3 C -0.0081(10) -0.1931(7) 0.5478(10) 0.108(7) Uani 1 1 d . . .
H3A H 0.0179 -0.2281 0.5317 0.130 Uiso 1 1 calc R U .
C9 C -0.1712(8) 0.0758(8) 0.4441(6) 0.084(5) Uani 1 1 d . . .
H9A H -0.1892 0.1148 0.4272 0.101 Uiso 1 1 calc R U .
C2 C -0.0106(10) -0.1906(6) 0.6082(9) 0.096(5) Uani 1 1 d . . .
H2A H 0.0182 -0.2220 0.6347 0.116 Uiso 1 1 calc R U .
C36 C -0.4206(5) 0.0881(3) 0.5879(3) 0.0269(15) Uani 1 1 d . . .
C35 C -0.3445(5) 0.0392(3) 0.5849(3) 0.0283(16) Uani 1 1 d . . .
C33 C -0.4065(7) 0.1386(4) 0.6270(4) 0.042(2) Uani 1 1 d . . .
H33A H -0.3475 0.1446 0.6541 0.051 Uiso 1 1 calc R U .
C31 C -0.4836(7) 0.1806(4) 0.6244(4) 0.046(2) Uani 1 1 d . . .
H31A H -0.4769 0.2151 0.6507 0.055 Uiso 1 1 calc R U .
C32 C -0.5683(6) 0.1715(4) 0.5839(4) 0.041(2) Uani 1 1 d . . .
H32A H -0.6199 0.1995 0.5821 0.049 Uiso 1 1 calc R U .
C34 C -0.5777(6) 0.1188(4) 0.5443(4) 0.0352(18) Uani 1 1 d . . .
H34A H -0.6360 0.1122 0.5165 0.042 Uiso 1 1 calc R U .
N7 N -0.5039(4) 0.0787(3) 0.5464(3) 0.0276(13) Uani 1 1 d . . .
OW2 O -0.1713(15) 0.5084(8) 0.7717(9) 0.118(8) Uani 0.5 1 d . . P
O41 O -0.3641(4) -0.0048(2) 0.5475(2) 0.0307(12) Uani 1 1 d . . .
O42 O -0.2629(4) 0.0451(3) 0.6214(3) 0.0445(15) Uani 1 1 d . . .
OW1 O -0.2053(5) -0.0612(3) 0.6874(3) 0.0595(19) Uani 1 1 d . . .
HW1A H -0.2088 -0.0454 0.7227 0.089 Uiso 1 1 d R U .
HW1B H -0.2137 -0.0999 0.6935 0.089 Uiso 1 1 d R U .
Cu3 Cu -0.5000 0.0000 0.5000 0.0263(3) Uani 1 2 d S . P

loop_
_atom_site_aniso_label
_atom_site_aniso_U_11
_atom_site_aniso_U_22
_atom_site_aniso_U_33
_atom_site_aniso_U_23
_atom_site_aniso_U_13
_atom_site_aniso_U_12
Mo1 0.0271(3) 0.0254(3) 0.0342(4) 0.0081(3) -0.0017(3) -0.0041(3)
Mo2 0.0272(3) 0.0573(5) 0.0239(3) -0.0099(3) 0.0089(3) 0.0009(3)
Mo3 0.0190(3) 0.0447(4) 0.0388(4) 0.0146(3) 0.0053(3) -0.0007(3)
Mo4 0.0363(4) 0.0263(3) 0.0365(4) -0.0017(3) 0.0136(3) -0.0106(3)
Mo5 0.0218(3) 0.0306(4) 0.0538(5) 0.0062(3) 0.0105(3) -0.0031(3)
Mo6 0.0274(3) 0.0467(4) 0.0260(4) 0.0088(3) 0.0028(3) 0.0088(3)
Mo7 0.0584(5) 0.0238(3) 0.0322(4) -0.0092(3) 0.0184(3) -0.0041(3)
Mo8 0.0524(4) 0.0278(4) 0.0284(4) -0.0117(3) 0.0141(3) -0.0147(3)
Mo9 0.0286(3) 0.0507(5) 0.0382(4) -0.0237(3) 0.0164(3) -0.0120(3)
Mo10 0.0472(4) 0.0446(4) 0.0190(3) -0.0077(3) -0.0046(3) 0.0183(3)
Mo11 0.0508(5) 0.0519(5) 0.0154(3) -0.0011(3) 0.0023(3) 0.0143(4)
Mo12 0.0560(5) 0.0310(4) 0.0416(4) 0.0140(3) -0.0151(4) -0.0125(4)
Cu1 0.0310(5) 0.0348(5) 0.0346(5) -0.0114(4) 0.0051(4) -0.0036(4)
Cu2 0.0414(6) 0.0414(6) 0.0305(5) -0.0036(4) 0.0166(4) -0.0070(5)
Si1 0.0229(9) 0.0198(9) 0.0144(9) -0.0014(7) 0.0038(7) -0.0015(7)
O1 0.019(2) 0.022(2) 0.017(2) 0.0003(18) 0.0014(18) -0.0040(19)
O2 0.025(2) 0.026(3) 0.019(2) -0.0034(19) 0.0049(19) -0.005(2)
O3 0.025(2) 0.022(2) 0.015(2) 0.0001(18) 0.0014(18) 0.0038(19)
O4 0.027(2) 0.021(2) 0.021(2) -0.0002(19) 0.001(2) -0.004(2)
O5 0.033(3) 0.029(3) 0.033(3) -0.003(2) 0.004(2) 0.003(2)
O6 0.040(3) 0.037(3) 0.024(3) 0.002(2) 0.004(2) -0.005(2)
O7 0.023(2) 0.031(3) 0.029(3) -0.008(2) 0.006(2) -0.004(2)
O8 0.041(3) 0.030(3) 0.038(3) -0.012(2) 0.007(3) -0.004(2)
O9 0.029(3) 0.028(3) 0.028(3) -0.005(2) 0.007(2) -0.003(2)
O10 0.028(3) 0.040(3) 0.026(3) -0.009(2) 0.001(2) -0.005(2)
O11 0.025(2) 0.034(3) 0.023(3) 0.007(2) 0.004(2) 0.001(2)
O12 0.038(3) 0.032(3) 0.020(3) 0.000(2) 0.002(2) -0.004(2)
O13 0.030(3) 0.032(3) 0.025(3) -0.005(2) 0.001(2) 0.004(2)
O14 0.036(3) 0.034(3) 0.022(3) 0.001(2) 0.007(2) 0.002(2)
O15 0.029(3) 0.029(3) 0.027(3) -0.002(2) 0.003(2) -0.003(2)
O16 0.027(3) 0.036(3) 0.018(2) 0.003(2) 0.003(2) 0.000(2)
O17 0.022(2) 0.025(3) 0.027(3) 0.001(2) 0.005(2) -0.001(2)
O18 0.026(3) 0.032(3) 0.028(3) -0.001(2) -0.007(2) 0.002(2)
O19 0.030(3) 0.026(3) 0.033(3) -0.005(2) 0.007(2) -0.005(2)
O20 0.030(3) 0.030(3) 0.031(3) -0.012(2) 0.010(2) -0.005(2)
O21 0.044(3) 0.069(5) 0.053(4) -0.030(3) 0.028(3) -0.014(3)
O22 0.062(4) 0.064(4) 0.019(3) 0.003(3) -0.001(3) 0.011(3)
O23 0.060(4) 0.061(4) 0.022(3) -0.006(3) -0.005(3) 0.027(3)
O24 0.023(3) 0.045(4) 0.055(4) 0.009(3) 0.007(3) 0.000(2)
O25 0.037(3) 0.050(4) 0.037(3) 0.008(3) -0.001(3) 0.006(3)
O26 0.052(3) 0.021(3) 0.039(3) 0.002(2) 0.005(3) 0.001(2)
O27 0.039(3) 0.042(3) 0.022(3) 0.001(2) 0.011(2) -0.007(3)
O28 0.045(3) 0.034(3) 0.044(3) 0.001(3) 0.014(3) -0.017(3)
O29 0.022(2) 0.035(3) 0.031(3) -0.002(2) 0.005(2) 0.008(2)
O30 0.064(4) 0.028(3) 0.045(4) -0.013(3) 0.021(3) -0.003(3)
O31 0.025(3) 0.035(3) 0.030(3) 0.000(2) 0.003(2) -0.001(2)
O32 0.033(3) 0.036(3) 0.024(3) 0.002(2) 0.001(2) 0.002(2)
O33 0.032(3) 0.031(3) 0.049(4) 0.015(3) 0.003(3) 0.000(2)
O34 0.026(3) 0.043(3) 0.061(4) 0.009(3) 0.013(3) -0.006(3)
O35 0.046(3) 0.027(3) 0.029(3) 0.008(2) 0.002(2) -0.011(2)
O36 0.024(3) 0.043(3) 0.030(3) 0.008(2) 0.010(2) 0.000(2)
O37 0.038(3) 0.036(3) 0.025(3) -0.005(2) 0.010(2) -0.013(2)
O38 0.063(4) 0.041(4) 0.050(4) 0.017(3) -0.012(3) -0.012(3)
O39 0.041(3) 0.025(3) 0.027(3) -0.004(2) 0.008(2) -0.012(2)
O40 0.033(3) 0.074(5) 0.037(3) -0.014(3) 0.014(3) 0.000(3)
N6 0.036(4) 0.036(4) 0.031(4) -0.001(3) 0.008(3) 0.006(3)
N3 0.038(4) 0.027(3) 0.030(3) 0.005(3) 0.015(3) 0.003(3)
N4 0.035(4) 0.029(3) 0.026(3) 0.003(3) 0.004(3) -0.001(3)
N1 0.028(4) 0.041(4) 0.070(5) -0.022(4) 0.017(4) -0.010(3)
N5 0.038(4) 0.042(4) 0.037(4) 0.004(3) 0.007(3) 0.007(3)
N2 0.035(4) 0.071(6) 0.032(4) -0.015(4) 0.005(3) -0.010(4)
C15 0.038(4) 0.037(4) 0.029(4) 0.004(3) 0.015(3) 0.003(4)
C20 0.048(5) 0.035(5) 0.030(4) 0.005(3) 0.006(4) -0.004(4)
C16 0.030(4) 0.042(5) 0.021(4) 0.002(3) 0.003(3) -0.002(3)
C26 0.035(4) 0.037(4) 0.037(5) 0.005(3) 0.015(3) 0.012(4)
C11 0.060(6) 0.033(5) 0.048(5) -0.006(4) 0.023(5) -0.004(4)
C27 0.049(5) 0.060(6) 0.046(6) 0.005(5) 0.023(4) 0.001(5)
C30 0.053(5) 0.038(5) 0.044(5) -0.006(4) 0.016(4) -0.001(4)
C19 0.044(5) 0.052(6) 0.028(4) -0.005(4) 0.000(4) 0.008(4)
C17 0.051(5) 0.059(6) 0.033(5) 0.001(4) 0.022(4) -0.010(5)
C29 0.080(7) 0.041(5) 0.030(5) -0.005(4) 0.013(5) 0.008(5)
C28 0.067(7) 0.060(6) 0.040(5) 0.005(4) 0.032(5) 0.006(5)
C14 0.066(6) 0.038(5) 0.033(5) -0.005(4) 0.018(4) 0.002(4)
C25 0.027(4) 0.046(5) 0.040(5) 0.008(4) 0.002(3) 0.009(4)
C21 0.036(5) 0.063(6) 0.039(5) -0.003(4) 0.003(4) 0.000(4)
C5 0.036(5) 0.076(7) 0.065(7) -0.045(6) 0.022(5) -0.019(5)
C22 0.052(6) 0.072(7) 0.052(6) -0.012(5) -0.002(5) 0.008(5)
C24 0.026(4) 0.083(8) 0.059(6) -0.005(5) 0.018(4) -0.003(5)
C1 0.051(6) 0.042(6) 0.122(11) 0.001(6) 0.033(7) 0.002(5)
C10 0.038(5) 0.085(8) 0.045(6) 0.010(5) 0.000(4) -0.013(5)
C18 0.063(6) 0.064(7) 0.039(5) -0.013(5) 0.020(5) -0.004(5)
C13 0.081(7) 0.035(5) 0.054(6) -0.012(4) 0.022(5) -0.013(5)
C6 0.033(5) 0.099(9) 0.044(6) -0.031(6) 0.006(4) -0.025(5)
C23 0.031(5) 0.080(8) 0.086(9) -0.012(7) 0.004(5) -0.003(5)
C8 0.070(9) 0.20(2) 0.030(7) -0.007(9) -0.003(6) -0.052(11)
C12 0.072(7) 0.043(6) 0.062(7) -0.002(5) 0.019(6) -0.017(5)
C7 0.065(8) 0.127(12) 0.046(7) -0.044(7) 0.008(6) -0.034(8)
C4 0.068(8) 0.084(10) 0.137(13) -0.074(10) 0.038(9) -0.017(8)
C3 0.063(8) 0.072(10) 0.21(2) -0.069(12) 0.068(11) -0.009(7)
C9 0.047(6) 0.146(14) 0.052(7) 0.024(8) -0.014(6) -0.042(8)
C2 0.073(9) 0.050(7) 0.179(18) -0.007(9) 0.058(10) 0.007(6)
C36 0.027(4) 0.031(4) 0.022(4) 0.001(3) 0.001(3) -0.001(3)
C35 0.028(4) 0.031(4) 0.026(4) -0.002(3) 0.004(3) 0.000(3)
C33 0.046(5) 0.041(5) 0.040(5) -0.018(4) 0.009(4) -0.003(4)
C31 0.054(6) 0.033(5) 0.053(6) -0.016(4) 0.015(5) -0.006(4)
C32 0.044(5) 0.029(4) 0.057(6) 0.000(4) 0.027(4) 0.003(4)
C34 0.029(4) 0.027(4) 0.049(5) 0.006(4) 0.006(4) 0.000(3)
N7 0.029(3) 0.029(3) 0.026(3) -0.001(3) 0.007(3) -0.004(3)
OW2 0.156(17) 0.089(13) 0.141(17) 0.083(12) 0.114(14) 0.089(13)
O41 0.025(3) 0.033(3) 0.033(3) -0.006(2) 0.002(2) 0.001(2)
O42 0.032(3) 0.054(4) 0.041(3) -0.018(3) -0.010(3) 0.006(3)
OW1 0.087(5) 0.037(4) 0.060(5) 0.002(3) 0.029(4) -0.013(4)
Cu3 0.0254(6) 0.0253(6) 0.0268(7) -0.0014(5) 0.0011(5) -0.0020(5)

loop_
_atom_type_symbol
_atom_type_description
_atom_type_scat_dispersion_real
_atom_type_scat_dispersion_imag
_atom_type_scat_source
C C 0.0033 0.0016 'International Tables Vol C Tables 4.2.6.8 and 6.1.1.4'
H H 0.0000 0.0000 'International Tables Vol C Tables 4.2.6.8 and 6.1.1.4'
N N 0.0061 0.0033 'International Tables Vol C Tables 4.2.6.8 and 6.1.1.4'
O O 0.0106 0.0060 'International Tables Vol C Tables 4.2.6.8 and 6.1.1.4'
Si Si 0.0817 0.0704 'International Tables Vol C Tables 4.2.6.8 and 6.1.1.4'
Cu Cu 0.3201 1.2651 'International Tables Vol C Tables 4.2.6.8 and 6.1.1.4'
Mo Mo -1.6832 0.6857 'International Tables Vol C Tables 4.2.6.8 and 6.1.1.4'

loop_
_geom_angle_atom_site_label_1
_geom_angle_atom_site_label_2
_geom_angle_atom_site_label_3
_geom_angle
_geom_angle_site_symmetry_1
_geom_angle_site_symmetry_3
O33 Mo1 O11 100.1(2) . .
O33 Mo1 O16 101.6(3) . .
O11 Mo1 O16 92.0(2) . .
O33 Mo1 O7 99.2(3) . .
O11 Mo1 O7 85.5(2) . .
O16 Mo1 O7 159.2(2) . .
O33 Mo1 O17 98.6(2) . .
O11 Mo1 O17 160.7(2) . .
O16 Mo1 O17 88.8(2) . .
O7 Mo1 O17 87.0(2) . .
O33 Mo1 O1 173.1(2) . .
O11 Mo1 O1 86.52(19) . .
O16 Mo1 O1 75.86(19) . .
O7 Mo1 O1 83.37(19) . .
O17 Mo1 O1 75.00(18) . .
O40 Mo2 O14 103.2(3) . .
O40 Mo2 O36 100.8(3) . .
O14 Mo2 O36 96.0(2) . .
O40 Mo2 O29 97.1(3) . .
O14 Mo2 O29 157.8(2) . .
O36 Mo2 O29 88.7(2) . .
O40 Mo2 O5 99.9(3) . .
O14 Mo2 O5 84.9(2) . .
O36 Mo2 O5 158.6(2) . .
O29 Mo2 O5 83.0(2) . .
O40 Mo2 O3 169.5(2) . .
O14 Mo2 O3 87.00(19) . .
O36 Mo2 O3 75.58(19) . .
O29 Mo2 O3 73.15(18) . .
O5 Mo2 O3 83.10(19) . .
O24 Mo3 O19 102.9(3) . .
O24 Mo3 O9 99.7(2) . .
O19 Mo3 O9 88.1(2) . .
O24 Mo3 O17 99.8(2) . .
O19 Mo3 O17 94.1(2) . .
O9 Mo3 O17 159.4(2) . .
O24 Mo3 O18 97.5(3) . .
O19 Mo3 O18 159.4(2) . .
O9 Mo3 O18 85.7(2) . .
O17 Mo3 O18 85.2(2) . .
O24 Mo3 O1 169.6(2) . .
O19 Mo3 O1 86.57(19) . .
O9 Mo3 O1 84.71(18) . .
O17 Mo3 O1 75.00(18) . .
O18 Mo3 O1 73.32(18) . .
O28 Mo4 O39 101.0(3) . .
O28 Mo4 O9 102.6(3) . .
O39 Mo4 O9 93.3(2) . .
O28 Mo4 O35 98.9(3) . .
O39 Mo4 O35 89.6(2) . .
O9 Mo4 O35 157.3(2) . .
O28 Mo4 O37 100.3(2) . .
O39 Mo4 O37 158.5(2) . .
O9 Mo4 O37 84.4(2) . .
O35 Mo4 O37 84.8(2) . .
O28 Mo4 O4 171.9(2) . .
O39 Mo4 O4 75.15(19) . .
O9 Mo4 O4 84.84(19) . .
O35 Mo4 O4 74.13(19) . .
O37 Mo4 O4 83.38(19) . .
O34 Mo5 O15 103.7(3) . .
O34 Mo5 O31 101.0(2) . .
O15 Mo5 O31 94.8(2) . .
O34 Mo5 O11 99.8(2) . .
O15 Mo5 O11 86.1(2) . .
O31 Mo5 O11 158.4(2) . .
O34 Mo5 O36 96.8(3) . .
O15 Mo5 O36 158.9(2) . .
O31 Mo5 O36 86.6(2) . .
O11 Mo5 O36 85.1(2) . .
O34 Mo5 O3 169.8(2) . .
O15 Mo5 O3 86.22(19) . .
O31 Mo5 O3 75.35(19) . .
O11 Mo5 O3 83.18(18) . .
O36 Mo5 O3 73.68(18) . .
O25 Mo6 O32 101.9(3) . .
O25 Mo6 O29 99.9(3) . .
O32 Mo6 O29 93.0(2) . .
O25 Mo6 O12 101.3(3) . .
O32 Mo6 O12 85.3(2) . .
O29 Mo6 O12 158.6(2) . .
O25 Mo6 O31 98.1(3) . .
O32 Mo6 O31 159.3(2) . .
O29 Mo6 O31 88.6(2) . .
O12 Mo6 O31 85.8(2) . .
O25 Mo6 O3 170.2(2) . .
O32 Mo6 O3 86.76(19) . .
O29 Mo6 O3 74.78(18) . .
O12 Mo6 O3 83.78(19) . .
O31 Mo6 O3 73.78(18) . .
O30 Mo7 O5 103.5(3) . .
O30 Mo7 O26 100.5(3) . .
O5 Mo7 O26 94.4(2) . .
O30 Mo7 O13 100.3(3) . .
O5 Mo7 O13 87.3(2) . .
O26 Mo7 O13 158.2(2) . .
O30 Mo7 O39 95.2(3) . .
O5 Mo7 O39 160.9(2) . .
O26 Mo7 O39 85.7(2) . .
O13 Mo7 O39 85.8(2) . .
O30 Mo7 O4 167.4(2) . .
O5 Mo7 O4 88.4(2) . .
O26 Mo7 O4 74.2(2) . .
O13 Mo7 O4 84.12(19) . .
O39 Mo7 O4 73.25(18) . .
O8 Mo8 O7 103.0(2) . .
O8 Mo8 O20 100.7(2) . .
O7 Mo8 O20 94.0(2) . .
O8 Mo8 O15 100.4(2) . .
O7 Mo8 O15 84.8(2) . .
O20 Mo8 O15 158.6(2) . .
O8 Mo8 O10 97.2(2) . .
O7 Mo8 O10 158.9(2) . .
O20 Mo8 O10 88.1(2) . .
O15 Mo8 O10 85.6(2) . .
O8 Mo8 O2 170.4(2) . .
O7 Mo8 O2 86.29(19) . .
O20 Mo8 O2 75.92(19) . .
O15 Mo8 O2 82.68(18) . .
O10 Mo8 O2 73.87(19) . .
O21 Mo9 O37 102.8(3) . .
O21 Mo9 O27 101.7(3) . .
O37 Mo9 O27 95.6(2) . .
O21 Mo9 O20 97.6(3) . .
O37 Mo9 O20 158.1(2) . .
O27 Mo9 O20 88.0(2) . .
O21 Mo9 O19 100.4(3) . .
O37 Mo9 O19 84.9(2) . .
O27 Mo9 O19 157.2(2) . .
O20 Mo9 O19 83.6(2) . .
O21 Mo9 O2 169.3(2) . .
O37 Mo9 O2 87.6(2) . .
O27 Mo9 O2 74.96(19) . .
O20 Mo9 O2 72.35(18) . .
O19 Mo9 O2 82.25(19) . .
O23 Mo10 O18 102.0(3) . .
O23 Mo10 O13 103.3(3) . .
O18 Mo10 O13 94.1(2) . .
O23 Mo10 O16 98.7(3) . .
O18 Mo10 O16 89.1(2) . .
O13 Mo10 O16 156.6(2) . .
O23 Mo10 O14 99.7(3) . .
O18 Mo10 O14 157.9(2) . .
O13 Mo10 O14 84.7(2) . .
O16 Mo10 O14 83.6(2) . .
O23 Mo10 O1 170.5(2) . .
O18 Mo10 O1 74.41(19) . .
O13 Mo10 O1 85.84(19) . .
O16 Mo10 O1 72.66(18) . .
O14 Mo10 O1 83.50(18) . .
O22 Mo11 O12 103.9(3) . .
O22 Mo11 O10 101.2(3) . .
O12 Mo11 O10 94.8(2) . .
O22 Mo11 O6 99.8(3) . .
O12 Mo11 O6 86.6(2) . .
O10 Mo11 O6 158.0(2) . .
O22 Mo11 O27 97.4(3) . .
O12 Mo11 O27 158.0(2) . .
O10 Mo11 O27 86.6(2) . .
O6 Mo11 O27 84.2(2) . .
O22 Mo11 O2 169.2(3) . .
O12 Mo11 O2 86.44(19) . .
O10 Mo11 O2 74.50(19) . .
O6 Mo11 O2 83.69(19) . .
O27 Mo11 O2 72.71(18) . .
O38 Mo12 O6 101.8(3) . .
O38 Mo12 O35 100.2(3) . .
O6 Mo12 O35 93.4(2) . .
O38 Mo12 O26 99.6(3) . .
O6 Mo12 O26 157.7(2) . .
O35 Mo12 O26 88.8(2) . .
O38 Mo12 O32 100.6(3) . .
O6 Mo12 O32 84.8(2) . .
O35 Mo12 O32 159.0(2) . .
O26 Mo12 O32 85.2(2) . .
O38 Mo12 O4 171.1(2) . .
O6 Mo12 O4 86.4(2) . .
O35 Mo12 O4 75.60(19) . .
O26 Mo12 O4 72.66(19) . .
O32 Mo12 O4 83.36(18) . .
O42 Cu1 OW1 89.0(3) . .
O42 Cu1 N1 168.8(3) . .
OW1 Cu1 N1 94.2(3) . .
O42 Cu1 N2 92.9(3) . .
OW1 Cu1 N2 169.2(3) . .
N1 Cu1 N2 82.0(4) . .
O42 Cu1 O8 91.9(2) . .
OW1 Cu1 O8 88.9(2) . .
N1 Cu1 O8 98.8(2) . .
N2 Cu1 O8 101.6(2) . .
N4 Cu2 N6 168.5(3) . .
N4 Cu2 N5 99.2(3) . .
N6 Cu2 N5 81.8(3) . .
N4 Cu2 N3 81.8(3) . .
N6 Cu2 N3 104.8(3) . .
N5 Cu2 N3 140.4(3) . .
N4 Cu2 O17 87.4(2) . .
N6 Cu2 O17 81.5(2) . .
N5 Cu2 O17 108.4(2) . .
N3 Cu2 O17 111.2(2) . .
O2 Si1 O3 109.7(2) . .
O2 Si1 O1 109.2(3) . .
O3 Si1 O1 109.2(2) . .
O2 Si1 O4 109.9(3) . .
O3 Si1 O4 109.3(3) . .
O1 Si1 O4 109.5(2) . .
Si1 O1 Mo1 124.9(2) . .
Si1 O1 Mo3 123.6(2) . .
Mo1 O1 Mo3 92.38(16) . .
Si1 O1 Mo10 124.2(2) . .
Mo1 O1 Mo10 91.31(16) . .
Mo3 O1 Mo10 90.78(15) . .
Si1 O2 Mo8 125.3(3) . .
Si1 O2 Mo11 123.9(3) . .
Mo8 O2 Mo11 91.37(16) . .
Si1 O2 Mo9 123.8(2) . .
Mo8 O2 Mo9 91.35(17) . .
Mo11 O2 Mo9 91.09(16) . .
Si1 O3 Mo5 123.9(2) . .
Si1 O3 Mo6 124.3(2) . .
Mo5 O3 Mo6 90.76(16) . .
Si1 O3 Mo2 125.2(2) . .
Mo5 O3 Mo2 90.93(16) . .
Mo6 O3 Mo2 91.55(16) . .
Si1 O4 Mo7 124.1(3) . .
Si1 O4 Mo12 124.3(2) . .
Mo7 O4 Mo12 91.90(17) . .
Si1 O4 Mo4 125.1(3) . .
Mo7 O4 Mo4 91.19(16) . .
Mo12 O4 Mo4 90.14(16) . .
Mo7 O5 Mo2 149.1(3) . .
Mo12 O6 Mo11 151.6(3) . .
Mo8 O7 Mo1 151.7(3) . .
Mo8 O8 Cu1 138.2(3) . .
Mo4 O9 Mo3 150.8(3) . .
Mo11 O10 Mo8 120.3(2) . .
Mo1 O11 Mo5 150.6(3) . .
Mo11 O12 Mo6 151.0(3) . .
Mo10 O13 Mo7 151.3(3) . .
Mo2 O14 Mo10 152.1(3) . .
Mo5 O15 Mo8 151.9(3) . .
Mo1 O16 Mo10 120.0(2) . .
Mo3 O17 Mo1 117.6(2) . .
Mo3 O17 Cu2 123.5(2) . .
Mo1 O17 Cu2 117.8(2) . .
Mo10 O18 Mo3 121.5(2) . .
Mo3 O19 Mo9 149.6(3) . .
Mo8 O20 Mo9 120.3(3) . .
Mo7 O26 Mo12 121.2(3) . .
Mo9 O27 Mo11 121.2(3) . .
Mo6 O29 Mo2 120.4(2) . .
Mo7 O30 Cu3 146.7(3) . 2_456
Mo5 O31 Mo6 120.1(2) . .
Mo6 O32 Mo12 151.0(3) . .
Mo12 O35 Mo4 120.0(3) . .
Mo2 O36 Mo5 119.8(3) . .
Mo9 O37 Mo4 153.2(3) . .
Mo4 O39 Mo7 120.4(2) . .
C30 N6 C26 118.6(7) . .
C30 N6 Cu2 124.9(6) . .
C26 N6 Cu2 115.6(5) . .
C14 N3 C15 118.8(7) . .
C14 N3 Cu2 128.3(6) . .
C15 N3 Cu2 112.8(5) . .
C20 N4 C16 119.0(7) . .
C20 N4 Cu2 124.8(5) . .
C16 N4 Cu2 116.1(5) . .
C1 N1 C5 121.8(9) . .
C1 N1 Cu1 126.5(8) . .
C5 N1 Cu1 111.5(7) . .
C21 N5 C25 118.8(8) . .
C21 N5 Cu2 127.3(6) . .
C25 N5 Cu2 113.5(6) . .
C10 N2 C6 118.5(9) . .
C10 N2 Cu1 126.8(7) . .
C6 N2 Cu1 113.9(8) . .
N3 C15 C11 121.2(8) . .
N3 C15 C16 115.2(7) . .
C11 C15 C16 123.6(7) . .
N4 C20 C19 122.3(8) . .
N4 C16 C17 121.4(8) . .
N4 C16 C15 113.9(7) . .
C17 C16 C15 124.4(8) . .
N6 C26 C27 121.3(8) . .
N6 C26 C25 113.8(7) . .
C27 C26 C25 124.7(8) . .
C12 C11 C15 119.2(9) . .
C26 C27 C28 120.2(9) . .
N6 C30 C29 122.8(9) . .
C20 C19 C18 118.9(9) . .
C18 C17 C16 119.2(9) . .
C30 C29 C28 117.2(9) . .
C27 C28 C29 119.7(9) . .
N3 C14 C13 123.1(8) . .
N5 C25 C24 121.4(8) . .
N5 C25 C26 115.3(7) . .
C24 C25 C26 123.0(8) . .
N5 C21 C22 122.8(9) . .
C4 C5 N1 118.9(13) . .
C4 C5 C6 124.9(12) . .
N1 C5 C6 116.2(8) . .
C23 C22 C21 119.1(10) . .
C23 C24 C25 120.6(9) . .
N1 C1 C2 119.6(13) . .
N2 C10 C9 123.2(12) . .
C17 C18 C19 119.1(9) . .
C14 C13 C12 118.3(9) . .
N2 C6 C7 120.1(12) . .
N2 C6 C5 113.7(9) . .
C7 C6 C5 126.1(11) . .
C24 C23 C22 117.1(10) . .
C7 C8 C9 120.4(13) . .
C11 C12 C13 119.4(9) . .
C8 C7 C6 119.9(13) . .
C5 C4 C3 119.1(14) . .
C2 C3 C4 121.2(13) . .
C8 C9 C10 117.9(15) . .
C3 C2 C1 119.3(15) . .
N7 C36 C33 123.1(7) . .
N7 C36 C35 112.9(6) . .
C33 C36 C35 123.9(7) . .
O41 C35 O42 123.6(7) . .
O41 C35 C36 119.1(6) . .
O42 C35 C36 117.3(6) . .
C36 C33 C31 117.6(8) . .
C32 C31 C33 120.2(8) . .
C31 C32 C34 119.4(8) . .
N7 C34 C32 120.6(7) . .
C34 N7 C36 119.1(7) . .
C34 N7 Cu3 128.7(5) . .
C36 N7 Cu3 112.0(5) . .
C35 O41 Cu3 112.4(5) . .
C35 O42 Cu1 114.4(5) . .
N7 Cu3 N7 180.0 . 3_456
N7 Cu3 O41 83.4(2) . .
N7 Cu3 O41 96.6(2) 3_456 .
N7 Cu3 O41 96.6(2) . 3_456
N7 Cu3 O41 83.4(2) 3_456 3_456
O41 Cu3 O41 180.0 . 3_456
N7 Cu3 O30 95.2(2) . 4_565
N7 Cu3 O30 84.8(2) 3_456 4_565
O41 Cu3 O30 95.6(2) . 4_565
O41 Cu3 O30 84.4(2) 3_456 4_565
N7 Cu3 O30 84.8(2) . 2_446
N7 Cu3 O30 95.2(2) 3_456 2_446
O41 Cu3 O30 84.4(2) . 2_446
O41 Cu3 O30 95.6(2) 3_456 2_446
O30 Cu3 O30 180.0 4_565 2_446

loop_
_geom_bond_atom_site_label_1
_geom_bond_atom_site_label_2
_geom_bond_distance
_geom_bond_site_symmetry_2
Mo1 O33 1.682(5) .
Mo1 O11 1.876(5) .
Mo1 O16 1.880(5) .
Mo1 O7 1.968(5) .
Mo1 O17 1.970(5) .
Mo1 O1 2.305(4) .
Mo2 O40 1.683(6) .
Mo2 O14 1.825(5) .
Mo2 O36 1.858(5) .
Mo2 O29 1.979(5) .
Mo2 O5 2.014(5) .
Mo2 O3 2.356(5) .
Mo3 O24 1.686(5) .
Mo3 O19 1.833(5) .
Mo3 O9 1.926(5) .
Mo3 O17 1.939(5) .
Mo3 O18 1.977(5) .
Mo3 O1 2.329(4) .
Mo4 O28 1.685(5) .
Mo4 O39 1.843(5) .
Mo4 O9 1.888(5) .
Mo4 O35 1.965(5) .
Mo4 O37 1.982(5) .
Mo4 O4 2.365(5) .
Mo5 O34 1.688(5) .
Mo5 O15 1.854(5) .
Mo5 O31 1.882(5) .
Mo5 O11 1.948(5) .
Mo5 O36 2.003(5) .
Mo5 O3 2.332(5) .
Mo6 O25 1.686(5) .
Mo6 O32 1.882(5) .
Mo6 O29 1.902(5) .
Mo6 O12 1.957(5) .
Mo6 O31 1.958(5) .
Mo6 O3 2.343(4) .
Mo7 O30 1.695(5) .
Mo7 O5 1.842(5) .
Mo7 O26 1.907(5) .
Mo7 O13 1.923(5) .
Mo7 O39 2.015(5) .
Mo7 O4 2.323(5) .
Mo8 O8 1.702(5) .
Mo8 O7 1.857(5) .
Mo8 O20 1.861(5) .
Mo8 O15 1.968(5) .
Mo8 O10 1.969(5) .
Mo8 O2 2.309(5) .
Mo9 O21 1.677(6) .
Mo9 O37 1.835(5) .
Mo9 O27 1.853(5) .
Mo9 O20 1.993(5) .
Mo9 O19 1.999(5) .
Mo9 O2 2.364(5) .
Mo10 O23 1.670(6) .
Mo10 O18 1.855(5) .
Mo10 O13 1.880(5) .
Mo10 O16 1.979(5) .
Mo10 O14 2.012(5) .
Mo10 O1 2.368(4) .
Mo11 O22 1.683(5) .
Mo11 O12 1.855(5) .
Mo11 O10 1.875(5) .
Mo11 O6 1.948(5) .
Mo11 O27 2.008(5) .
Mo11 O2 2.350(5) .
Mo12 O38 1.680(6) .
Mo12 O6 1.865(5) .
Mo12 O35 1.893(5) .
Mo12 O26 1.952(6) .
Mo12 O32 1.977(5) .
Mo12 O4 2.356(5) .
Cu1 O42 1.952(6) .
Cu1 OW1 1.957(6) .
Cu1 N1 1.973(7) .
Cu1 N2 1.987(8) .
Cu1 O8 2.278(5) .
Cu2 N4 1.950(6) .
Cu2 N6 1.957(7) .
Cu2 N5 2.020(7) .
Cu2 N3 2.029(6) .
Cu2 O17 2.410(5) .
Si1 O2 1.622(5) .
Si1 O3 1.625(5) .
Si1 O1 1.626(5) .
Si1 O4 1.628(5) .
O30 Cu3 2.380(5) 2_456
N6 C30 1.345(10) .
N6 C26 1.354(10) .
N3 C14 1.323(10) .
N3 C15 1.353(9) .
N4 C20 1.341(10) .
N4 C16 1.354(10) .
N1 C1 1.344(14) .
N1 C5 1.374(13) .
N5 C21 1.325(11) .
N5 C25 1.334(10) .
N2 C10 1.333(13) .
N2 C6 1.333(12) .
C15 C11 1.395(11) .
C15 C16 1.478(11) .
C20 C19 1.359(11) .
C16 C17 1.378(11) .
C26 C27 1.355(11) .
C26 C25 1.487(11) .
C11 C12 1.357(13) .
C27 C28 1.376(13) .
C30 C29 1.385(12) .
C19 C18 1.398(13) .
C17 C18 1.373(13) .
C29 C28 1.386(14) .
C14 C13 1.370(12) .
C25 C24 1.387(12) .
C21 C22 1.395(13) .
C5 C4 1.369(14) .
C5 C6 1.457(16) .
C22 C23 1.387(15) .
C24 C23 1.383(14) .
C1 C2 1.402(16) .
C10 C9 1.374(14) .
C13 C12 1.398(13) .
C6 C7 1.399(16) .
C8 C7 1.34(2) .
C8 C9 1.35(2) .
C4 C3 1.41(2) .
C3 C2 1.33(2) .
C36 N7 1.350(9) .
C36 C33 1.373(10) .
C36 C35 1.497(10) .
C35 O41 1.246(8) .
C35 O42 1.269(8) .
C33 C31 1.391(12) .
C31 C32 1.353(12) .
C32 C34 1.417(11) .
C34 N7 1.332(9) .
N7 Cu3 1.975(6) .
O41 Cu3 1.984(5) .
Cu3 N7 1.975(6) 3_456
Cu3 O41 1.984(5) 3_456
Cu3 O30 2.380(5) 4_565
Cu3 O30 2.380(5) 2_446
